data_1503588
loop_
_publ_author_name
'Wang, Liang'
'Guo, Wei'
'Zhang, Xiao-Xiao'
'Xia, Xu-Dong'
'Xiao, Wen-Jing'

_publ_section_title
;
 Synthesis of Indolo [1,2-a]Quinoxalines via a Pd-Catalyzed Regioselective
 C-H Olefination/Cyclization Sequence.
;
_journal_issue 3
_journal_name_full 'Organic letters'
_journal_page_first 740
_journal_page_last 743
_journal_paper_doi 10.1021/ol203275b
_journal_volume 14
_journal_year 2012
_chemical_formula_sum 'C28 H28 N2 O4 S'
_chemical_formula_weight 488.58
_chemical_name_systematic
; 
 ? 
;
_space_group_IT_number 61
_symmetry_cell_setting orthorhombic
_symmetry_space_group_name_Hall '-P 2ac 2ab'
_symmetry_space_group_name_H-M 'P b c a'
_atom_sites_solution_hydrogens geom
_atom_sites_solution_primary direct
_atom_sites_solution_secondary difmap
_audit_creation_method SHELXL-97
_cell_angle_alpha 90.00
_cell_angle_beta 90.00
_cell_angle_gamma 90.00
_cell_formula_units_Z 8
_cell_length_a 19.5308(11)
_cell_length_b 10.1952(6)
_cell_length_c 24.8108(14)
_cell_measurement_reflns_used 5256
_cell_measurement_temperature 173(2)
_cell_measurement_theta_max 27.88
_cell_measurement_theta_min 2.40
_cell_volume 4940.3(5)
_computing_cell_refinement 'Bruker SMART'
_computing_data_collection 'Bruker SMART'
_computing_data_reduction 'Bruker SAINT'
_computing_molecular_graphics 'Bruker SHELXTL'
_computing_publication_material 'Bruker SHELXTL'
_computing_structure_refinement 'SHELXL-97 (Sheldrick, 1997)'
_computing_structure_solution 'SHELXS-97 (Sheldrick, 1990)'
_diffrn_ambient_temperature 173(2)
_diffrn_measured_fraction_theta_full 1.000
_diffrn_measured_fraction_theta_max 1.000
_diffrn_measurement_device_type 'CCD area detector'
_diffrn_measurement_method 'phi and omega scans'
_diffrn_radiation_monochromator graphite
_diffrn_radiation_source 'fine-focus sealed tube'
_diffrn_radiation_type MoK\a
_diffrn_radiation_wavelength 0.71073
_diffrn_reflns_av_R_equivalents 0.0572
_diffrn_reflns_av_sigmaI/netI 0.0328
_diffrn_reflns_limit_h_max 22
_diffrn_reflns_limit_h_min -23
_diffrn_reflns_limit_k_max 12
_diffrn_reflns_limit_k_min -12
_diffrn_reflns_limit_l_max 24
_diffrn_reflns_limit_l_min -30
_diffrn_reflns_number 25654
_diffrn_reflns_theta_full 25.50
_diffrn_reflns_theta_max 25.50
_diffrn_reflns_theta_min 1.94
_exptl_absorpt_coefficient_mu 0.169
_exptl_absorpt_correction_T_max 0.9833
_exptl_absorpt_correction_T_min 0.9735
_exptl_absorpt_correction_type none
_exptl_crystal_colour colorless
_exptl_crystal_density_diffrn 1.314
_exptl_crystal_density_method 'not measured'
_exptl_crystal_description block
_exptl_crystal_F_000 2064
_exptl_crystal_size_max 0.16
_exptl_crystal_size_mid 0.12
_exptl_crystal_size_min 0.10
_refine_diff_density_max 0.383
_refine_diff_density_min -0.428
_refine_diff_density_rms 0.050
_refine_ls_extinction_method none
_refine_ls_goodness_of_fit_ref 1.198
_refine_ls_hydrogen_treatment conf
_refine_ls_matrix_type full
_refine_ls_number_parameters 395
_refine_ls_number_reflns 4603
_refine_ls_number_restraints 19
_refine_ls_restrained_S_all 1.197
_refine_ls_R_factor_all 0.0755
_refine_ls_R_factor_gt 0.0633
_refine_ls_shift/su_max 0.000
_refine_ls_shift/su_mean 0.000
_refine_ls_structure_factor_coef Fsqd
_refine_ls_weighting_details 'calc w=1/[\s^2^(Fo^2^)+(0.0395P)^2^+4.4676P] where P=(Fo^2^+2Fc^2^)/3'
_refine_ls_weighting_scheme calc
_refine_ls_wR_factor_gt 0.1329
_refine_ls_wR_factor_ref 0.1376
_reflns_number_gt 3973
_reflns_number_total 4603
_reflns_threshold_expression >2sigma(I)
_cod_data_source_file ol203275b_si_001.cif
_cod_data_source_block t
_cod_depositor_comments
;
The following automatic conversions were performed:

'_symmetry_cell_setting' value 'Orthorhombic' changed to
'orthorhombic' according to
/home/saulius/struct/CIF-dictionaries/cif_core.dic dictionary named
'cif_core.dic' version 2.4.1 from 2010-06-29.

Automatic conversion script
Id: cif_fix_values 1715 2011-07-08 13:25:40Z adriana 
;
_cod_original_sg_symbol_H-M Pbca
_cod_database_code 1503588

loop_
_symmetry_equiv_pos_as_xyz
'x, y, z'
'-x+1/2, -y, z+1/2'
'-x, y+1/2, -z+1/2'
'x+1/2, -y+1/2, -z'
'-x, -y, -z'
'x-1/2, y, -z-1/2'
'x, -y-1/2, z-1/2'
'-x-1/2, y-1/2, z'

loop_
_atom_site_label
_atom_site_type_symbol
_atom_site_fract_x
_atom_site_fract_y
_atom_site_fract_z
_atom_site_U_iso_or_equiv
_atom_site_adp_type
_atom_site_occupancy
_atom_site_symmetry_multiplicity
_atom_site_calc_flag
_atom_site_refinement_flags
_atom_site_disorder_assembly
_atom_site_disorder_group
C1 C 0.1293(2) -0.1847(4) 0.26406(16) 0.0731(12) Uani 1 1 d . . .
H1A H 0.0977 -0.2408 0.2842 0.110 Uiso 1 1 calc R . .
H1B H 0.1763 -0.2155 0.2695 0.110 Uiso 1 1 calc R . .
H1C H 0.1181 -0.1884 0.2256 0.110 Uiso 1 1 calc R . .
C2 C 0.12298(17) -0.0448(3) 0.28383(12) 0.0457(8) Uani 1 1 d . . .
C3 C 0.17779(16) 0.0169(3) 0.30866(11) 0.0444(8) Uani 1 1 d . . .
H3 H 0.2198 -0.0292 0.3127 0.053 Uiso 1 1 calc R . .
C4 C 0.17269(14) 0.1441(3) 0.32762(11) 0.0358(7) Uani 1 1 d . . .
H4 H 0.2107 0.1855 0.3444 0.043 Uiso 1 1 calc R . .
C5 C 0.11126(13) 0.2099(3) 0.32170(10) 0.0312(6) Uani 1 1 d . . .
C6 C 0.05557(14) 0.1501(3) 0.29702(11) 0.0390(7) Uani 1 1 d . . .
H6 H 0.0134 0.1957 0.2932 0.047 Uiso 1 1 calc R . .
C7 C 0.06238(16) 0.0239(3) 0.27816(12) 0.0465(8) Uani 1 1 d . . .
H7 H 0.0246 -0.0169 0.2609 0.056 Uiso 1 1 calc R . .
C8 C 0.00190(12) 0.2899(2) 0.41234(10) 0.0257(5) Uani 1 1 d . . .
C9 C -0.05672(13) 0.3612(3) 0.40145(11) 0.0345(6) Uani 1 1 d . . .
H9 H -0.0534 0.4501 0.3903 0.041 Uiso 1 1 calc R . .
C10 C -0.12023(14) 0.3028(3) 0.40682(12) 0.0400(7) Uani 1 1 d . . .
H10 H -0.1606 0.3510 0.3988 0.048 Uiso 1 1 calc R . .
C11 C -0.12492(13) 0.1740(3) 0.42393(11) 0.0373(7) Uani 1 1 d . . .
H11 H -0.1687 0.1349 0.4283 0.045 Uiso 1 1 calc R . .
C12 C -0.06673(12) 0.1015(3) 0.43473(10) 0.0311(6) Uani 1 1 d . . .
H12 H -0.0705 0.0134 0.4469 0.037 Uiso 1 1 calc R . .
C13 C -0.00287(12) 0.1583(2) 0.42769(10) 0.0255(6) Uani 1 1 d . . .
C14 C 0.11487(12) 0.3053(2) 0.45367(10) 0.0239(5) Uani 1 1 d . . .
H14 H 0.1616 0.3409 0.4463 0.029 Uiso 1 1 calc R . .
C15 C 0.11872(11) 0.1585(2) 0.45300(9) 0.0228(5) Uani 1 1 d . . .
C16 C 0.17044(12) 0.0716(2) 0.45932(10) 0.0265(5) Uani 1 1 d . . .
H16 H 0.2157 0.0915 0.4708 0.032 Uiso 1 1 calc R . .
C17 C 0.14486(12) -0.0558(3) 0.44559(10) 0.0276(6) Uani 1 1 d . . .
C18 C 0.07531(12) -0.0411(2) 0.43175(10) 0.0257(5) Uani 1 1 d . . .
C19 C 0.03638(14) -0.1454(3) 0.41284(11) 0.0338(6) Uani 1 1 d . . .
H19 H -0.0103 -0.1344 0.4032 0.041 Uiso 1 1 calc R . .
C20 C 0.06822(15) -0.2657(3) 0.40866(13) 0.0425(7) Uani 1 1 d . . .
H20 H 0.0430 -0.3386 0.3955 0.051 Uiso 1 1 calc R . .
C21 C 0.13677(16) -0.2831(3) 0.42334(14) 0.0460(8) Uani 1 1 d . . .
H21 H 0.1571 -0.3676 0.4208 0.055 Uiso 1 1 calc R . .
C22 C 0.17479(14) -0.1793(3) 0.44138(12) 0.0378(7) Uani 1 1 d . . .
H22 H 0.2214 -0.1915 0.4510 0.045 Uiso 1 1 calc R . .
C23 C 0.08962(12) 0.3621(3) 0.50721(10) 0.0299(6) Uani 1 1 d . . .
H23A H 0.0767 0.4551 0.5021 0.036 Uiso 1 1 calc R . .
H23B H 0.0484 0.3136 0.5192 0.036 Uiso 1 1 calc R . .
C24 C 0.14406(14) 0.3527(3) 0.54979(11) 0.0341(6) Uani 1 1 d . A .
C25 C 0.1646(12) 0.3480(13) 0.6441(7) 0.044(10) Uani 0.48 1 d PD A 1
H25A H 0.1577 0.4327 0.6629 0.053 Uiso 0.48 1 calc PR A 1
H25B H 0.2125 0.3442 0.6311 0.053 Uiso 0.48 1 calc PR A 1
C26 C 0.1509(5) 0.2362(8) 0.6820(3) 0.0402(17) Uani 0.48 1 d PD A 1
H26A H 0.1009 0.2285 0.6878 0.048 Uiso 0.48 1 calc PR A 1
H26B H 0.1723 0.2556 0.7173 0.048 Uiso 0.48 1 calc PR A 1
C27 C 0.1784(5) 0.1053(8) 0.6610(3) 0.0434(19) Uani 0.48 1 d PD A 1
H27A H 0.1554 0.0836 0.6266 0.052 Uiso 0.48 1 calc PR A 1
H27B H 0.2281 0.1139 0.6537 0.052 Uiso 0.48 1 calc PR A 1
C28 C 0.167(2) -0.005(2) 0.7007(18) 0.059(8) Uani 0.48 1 d PD A 1
H28A H 0.1957 0.0092 0.7326 0.089 Uiso 0.48 1 calc PR A 1
H28B H 0.1796 -0.0887 0.6838 0.089 Uiso 0.48 1 calc PR A 1
H28C H 0.1188 -0.0073 0.7113 0.089 Uiso 0.48 1 calc PR A 1
C25' C 0.1612(17) 0.3445(18) 0.6458(10) 0.058(17) Uani 0.37 1 d PD A 2
H25C H 0.1354 0.3846 0.6759 0.069 Uiso 0.37 1 calc PR A 2
H25D H 0.2007 0.4019 0.6375 0.069 Uiso 0.37 1 calc PR A 2
C26' C 0.1871(6) 0.2114(13) 0.6630(5) 0.054(3) Uani 0.37 1 d PD A 2
H26C H 0.2107 0.1698 0.6321 0.064 Uiso 0.37 1 calc PR A 2
H26D H 0.2212 0.2233 0.6921 0.064 Uiso 0.37 1 calc PR A 2
C27' C 0.1320(5) 0.1210(10) 0.6826(4) 0.046(2) Uani 0.37 1 d PD A 2
H27C H 0.1064 0.1660 0.7116 0.055 Uiso 0.37 1 calc PR A 2
H27D H 0.0997 0.1053 0.6525 0.055 Uiso 0.37 1 calc PR A 2
C28' C 0.155(2) -0.009(3) 0.703(2) 0.059(9) Uani 0.37 1 d PD A 2
H28D H 0.1883 -0.0473 0.6781 0.089 Uiso 0.37 1 calc PR A 2
H28E H 0.1160 -0.0675 0.7072 0.089 Uiso 0.37 1 calc PR A 2
H28F H 0.1774 0.0030 0.7386 0.089 Uiso 0.37 1 calc PR A 2
C25A C 0.162(4) 0.302(3) 0.643(3) 0.056(17) Uani 0.14 1 d PD A 3
H25E H 0.1533 0.3596 0.6742 0.067 Uiso 0.14 1 calc PR A 3
H25F H 0.2107 0.3147 0.6317 0.067 Uiso 0.14 1 calc PR A 3
C26A C 0.1500(16) 0.160(3) 0.6579(12) 0.038(6) Uani 0.14 1 d PD A 3
H26E H 0.1025 0.1496 0.6711 0.045 Uiso 0.14 1 calc PR A 3
H26F H 0.1553 0.1042 0.6254 0.045 Uiso 0.14 1 calc PR A 3
C27A C 0.1990(10) 0.1129(18) 0.7008(8) 0.038(5) Uani 0.14 1 d PD A 3
H27E H 0.2464 0.1237 0.6873 0.046 Uiso 0.14 1 calc PR A 3
H27F H 0.1939 0.1698 0.7329 0.046 Uiso 0.14 1 calc PR A 3
C28A C 0.189(3) -0.026(3) 0.718(2) 0.076(15) Uani 0.14 1 d PD A 3
H28G H 0.1487 -0.0332 0.7407 0.113 Uiso 0.14 1 calc PR A 3
H28H H 0.2296 -0.0562 0.7376 0.113 Uiso 0.14 1 calc PR A 3
H28I H 0.1830 -0.0815 0.6856 0.113 Uiso 0.14 1 calc PR A 3
N1 N 0.06831(10) 0.3505(2) 0.41025(8) 0.0263(5) Uani 1 1 d . . .
N2 N 0.05909(10) 0.0917(2) 0.43808(8) 0.0240(5) Uani 1 1 d . . .
O1 O 0.16829(10) 0.4240(2) 0.35693(8) 0.0427(5) Uani 1 1 d . . .
O2 O 0.05142(11) 0.4365(2) 0.31819(8) 0.0462(5) Uani 1 1 d . . .
O3 O 0.20356(11) 0.3631(3) 0.54142(9) 0.0766(9) Uani 1 1 d . . .
O4 O 0.11705(10) 0.33648(19) 0.59860(8) 0.0380(5) Uani 1 1 d D . .
S1 S 0.10198(3) 0.36827(7) 0.34877(3) 0.03254(19) Uani 1 1 d . . .

loop_
_atom_site_aniso_label
_atom_site_aniso_U_11
_atom_site_aniso_U_22
_atom_site_aniso_U_33
_atom_site_aniso_U_23
_atom_site_aniso_U_13
_atom_site_aniso_U_12
C1 0.090(3) 0.065(3) 0.064(2) -0.030(2) -0.005(2) 0.013(2)
C2 0.0550(19) 0.053(2) 0.0287(15) -0.0124(14) -0.0008(14) 0.0090(16)
C3 0.0412(17) 0.061(2) 0.0311(15) -0.0033(14) 0.0022(13) 0.0174(15)
C4 0.0318(14) 0.0509(18) 0.0246(14) -0.0016(12) -0.0009(12) 0.0027(13)
C5 0.0304(14) 0.0416(16) 0.0217(13) -0.0011(11) 0.0015(11) -0.0005(12)
C6 0.0327(15) 0.0554(19) 0.0290(15) -0.0056(13) -0.0049(12) 0.0069(14)
C7 0.0446(18) 0.060(2) 0.0345(17) -0.0163(15) -0.0075(14) -0.0045(16)
C8 0.0243(13) 0.0317(14) 0.0211(12) -0.0051(10) -0.0015(10) 0.0024(11)
C9 0.0332(15) 0.0362(15) 0.0342(15) -0.0046(12) -0.0058(12) 0.0077(12)
C10 0.0262(14) 0.0548(19) 0.0389(16) -0.0092(14) -0.0068(12) 0.0128(13)
C11 0.0206(13) 0.0570(19) 0.0342(16) -0.0085(14) 0.0006(11) -0.0027(12)
C12 0.0246(13) 0.0402(16) 0.0286(14) -0.0034(12) 0.0019(11) -0.0030(11)
C13 0.0244(13) 0.0324(14) 0.0198(12) -0.0056(10) -0.0027(10) 0.0014(10)
C14 0.0191(12) 0.0253(13) 0.0273(13) -0.0003(10) -0.0017(10) -0.0031(10)
C15 0.0184(11) 0.0274(13) 0.0226(12) -0.0012(10) 0.0001(10) -0.0049(10)
C16 0.0196(12) 0.0297(14) 0.0303(13) 0.0008(11) -0.0020(10) -0.0014(10)
C17 0.0240(12) 0.0289(14) 0.0301(14) 0.0023(11) 0.0017(11) -0.0004(10)
C18 0.0250(13) 0.0255(13) 0.0267(13) 0.0001(10) 0.0038(10) -0.0010(10)
C19 0.0282(14) 0.0319(15) 0.0413(16) -0.0031(12) -0.0003(12) -0.0048(12)
C20 0.0432(17) 0.0309(16) 0.0535(19) -0.0100(14) 0.0037(15) -0.0110(13)
C21 0.0452(18) 0.0244(15) 0.068(2) -0.0038(14) 0.0068(16) 0.0034(13)
C22 0.0316(15) 0.0301(15) 0.0517(18) 0.0012(13) 0.0034(13) 0.0027(12)
C23 0.0234(12) 0.0362(15) 0.0301(14) -0.0049(12) -0.0021(11) 0.0008(11)
C24 0.0306(15) 0.0364(16) 0.0354(16) -0.0116(12) -0.0037(12) 0.0019(12)
C25 0.063(17) 0.04(2) 0.024(12) 0.000(12) -0.024(10) -0.001(16)
C26 0.047(5) 0.050(5) 0.024(4) -0.004(4) -0.004(3) 0.005(4)
C27 0.048(5) 0.044(5) 0.038(5) -0.004(4) 0.011(4) 0.006(4)
C28 0.065(16) 0.055(13) 0.058(14) 0.005(9) 0.003(11) 0.006(10)
C25' 0.06(3) 0.05(3) 0.05(3) 0.00(2) -0.014(18) -0.01(2)
C26' 0.049(7) 0.061(9) 0.050(7) 0.015(6) -0.014(6) 0.003(7)
C27' 0.047(6) 0.050(7) 0.040(6) -0.001(5) -0.004(5) 0.001(5)
C28' 0.065(15) 0.055(16) 0.058(17) 0.005(12) 0.003(13) 0.006(10)
C25A 0.06(3) 0.05(3) 0.06(3) 0.00(2) -0.008(19) 0.00(2)
C26A 0.031(17) 0.035(17) 0.046(19) 0.000(15) -0.004(13) 0.000(14)
C27A 0.045(12) 0.041(13) 0.028(11) 0.000(9) -0.007(9) 0.005(10)
C28A 0.07(4) 0.08(3) 0.08(4) 0.00(2) -0.01(2) 0.00(2)
N1 0.0230(10) 0.0272(11) 0.0286(12) -0.0001(9) -0.0020(9) 0.0006(9)
N2 0.0202(10) 0.0262(11) 0.0256(11) 0.0009(9) -0.0018(8) -0.0026(8)
O1 0.0416(11) 0.0443(12) 0.0423(12) 0.0055(9) 0.0076(9) -0.0133(9)
O2 0.0543(13) 0.0469(12) 0.0374(12) 0.0129(10) -0.0029(10) 0.0090(10)
O3 0.0258(12) 0.160(3) 0.0438(14) -0.0211(16) -0.0049(10) -0.0081(14)
O4 0.0400(11) 0.0430(12) 0.0309(11) 0.0038(9) -0.0075(9) -0.0009(9)
S1 0.0340(4) 0.0348(4) 0.0288(4) 0.0058(3) 0.0013(3) -0.0010(3)

loop_
_atom_type_symbol
_atom_type_description
_atom_type_scat_dispersion_real
_atom_type_scat_dispersion_imag
_atom_type_scat_source
C C 0.0033 0.0016 'International Tables Vol C Tables 4.2.6.8 and 6.1.1.4'
H H 0.0000 0.0000 'International Tables Vol C Tables 4.2.6.8 and 6.1.1.4'
N N 0.0061 0.0033 'International Tables Vol C Tables 4.2.6.8 and 6.1.1.4'
O O 0.0106 0.0060 'International Tables Vol C Tables 4.2.6.8 and 6.1.1.4'
S S 0.1246 0.1234 'International Tables Vol C Tables 4.2.6.8 and 6.1.1.4'

loop_
_geom_angle_atom_site_label_1
_geom_angle_atom_site_label_2
_geom_angle_atom_site_label_3
_geom_angle
C2 C1 H1A 109.5
C2 C1 H1B 109.5
H1A C1 H1B 109.5
C2 C1 H1C 109.5
H1A C1 H1C 109.5
H1B C1 H1C 109.5
C7 C2 C3 118.4(3)
C7 C2 C1 121.0(3)
C3 C2 C1 120.6(3)
C4 C3 C2 121.4(3)
C4 C3 H3 119.3
C2 C3 H3 119.3
C5 C4 C3 118.8(3)
C5 C4 H4 120.6
C3 C4 H4 120.6
C4 C5 C6 120.9(3)
C4 C5 S1 119.6(2)
C6 C5 S1 119.4(2)
C7 C6 C5 119.0(3)
C7 C6 H6 120.5
C5 C6 H6 120.5
C6 C7 C2 121.5(3)
C6 C7 H7 119.3
C2 C7 H7 119.3
C9 C8 C13 120.2(2)
C9 C8 N1 120.9(2)
C13 C8 N1 118.8(2)
C10 C9 C8 119.9(3)
C10 C9 H9 120.1
C8 C9 H9 120.1
C9 C10 C11 119.9(3)
C9 C10 H10 120.1
C11 C10 H10 120.1
C12 C11 C10 120.9(3)
C12 C11 H11 119.6
C10 C11 H11 119.6
C11 C12 C13 119.5(3)
C11 C12 H12 120.3
C13 C12 H12 120.3
C12 C13 C8 119.7(2)
C12 C13 N2 123.2(2)
C8 C13 N2 117.0(2)
N1 C14 C15 109.46(19)
N1 C14 C23 108.38(19)
C15 C14 C23 113.8(2)
N1 C14 H14 108.4
C15 C14 H14 108.4
C23 C14 H14 108.4
C16 C15 N2 109.5(2)
C16 C15 C14 133.7(2)
N2 C15 C14 116.6(2)
C15 C16 C17 107.8(2)
C15 C16 H16 126.1
C17 C16 H16 126.1
C22 C17 C18 118.9(2)
C22 C17 C16 133.7(2)
C18 C17 C16 107.3(2)
C19 C18 N2 130.9(2)
C19 C18 C17 121.9(2)
N2 C18 C17 107.1(2)
C20 C19 C18 117.4(3)
C20 C19 H19 121.3
C18 C19 H19 121.3
C19 C20 C21 121.7(3)
C19 C20 H20 119.2
C21 C20 H20 119.2
C22 C21 C20 120.4(3)
C22 C21 H21 119.8
C20 C21 H21 119.8
C21 C22 C17 119.8(3)
C21 C22 H22 120.1
C17 C22 H22 120.1
C24 C23 C14 111.0(2)
C24 C23 H23A 109.4
C14 C23 H23A 109.4
C24 C23 H23B 109.4
C14 C23 H23B 109.4
H23A C23 H23B 108.0
O3 C24 O4 124.0(3)
O3 C24 C23 124.4(3)
O4 C24 C23 111.5(2)
O4 C25 C26 107.9(9)
O4 C25 H25A 110.1
C26 C25 H25A 110.1
O4 C25 H25B 110.1
C26 C25 H25B 110.1
H25A C25 H25B 108.4
C25 C26 C27 112.7(11)
C25 C26 H26A 109.1
C27 C26 H26A 109.1
C25 C26 H26B 109.1
C27 C26 H26B 109.1
H26A C26 H26B 107.8
C28 C27 C26 112.1(15)
C28 C27 H27A 109.2
C26 C27 H27A 109.2
C28 C27 H27B 109.2
C26 C27 H27B 109.2
H27A C27 H27B 107.9
O4 C25' C26' 112.1(12)
O4 C25' H25C 109.2
C26' C25' H25C 109.2
O4 C25' H25D 109.2
C26' C25' H25D 109.2
H25C C25' H25D 107.9
C27' C26' C25' 113.9(15)
C27' C26' H26C 108.8
C25' C26' H26C 108.8
C27' C26' H26D 108.8
C25' C26' H26D 108.8
H26C C26' H26D 107.7
C28' C27' C26' 116.0(17)
C28' C27' H27C 108.3
C26' C27' H27C 108.3
C28' C27' H27D 108.3
C26' C27' H27D 108.3
H27C C27' H27D 107.4
C27' C28' H28D 109.5
C27' C28' H28E 109.5
H28D C28' H28E 109.5
C27' C28' H28F 109.5
H28D C28' H28F 109.5
H28E C28' H28F 109.5
O4 C25A C26A 108.5(17)
O4 C25A H25E 110.0
C26A C25A H25E 110.0
O4 C25A H25F 110.0
C26A C25A H25F 110.0
H25E C25A H25F 108.4
C27A C26A C25A 112.0(15)
C27A C26A H26E 109.2
C25A C26A H26E 109.2
C27A C26A H26F 109.2
C25A C26A H26F 109.2
H26E C26A H26F 107.9
C28A C27A C26A 114.6(17)
C28A C27A H27E 108.6
C26A C27A H27E 108.6
C28A C27A H27F 108.6
C26A C27A H27F 108.6
H27E C27A H27F 107.6
C8 N1 C14 113.17(19)
C8 N1 S1 115.77(16)
C14 N1 S1 117.09(16)
C18 N2 C15 108.21(19)
C18 N2 C13 129.7(2)
C15 N2 C13 121.8(2)
C24 O4 C25A 118(4)
C24 O4 C25' 119.3(15)
C25A O4 C25' 17(2)
C24 O4 C25 116.1(10)
C25A O4 C25 18.5(14)
C25' O4 C25 3(2)
O2 S1 O1 120.61(13)
O2 S1 N1 105.42(11)
O1 S1 N1 105.70(11)
O2 S1 C5 108.41(13)
O1 S1 C5 109.02(13)
N1 S1 C5 106.84(11)

loop_
_geom_bond_atom_site_label_1
_geom_bond_atom_site_label_2
_geom_bond_distance
C1 C2 1.513(5)
C1 H1A 0.9800
C1 H1B 0.9800
C1 H1C 0.9800
C2 C7 1.383(4)
C2 C3 1.386(4)
C3 C4 1.383(4)
C3 H3 0.9500
C4 C5 1.382(4)
C4 H4 0.9500
C5 C6 1.389(4)
C5 S1 1.758(3)
C6 C7 1.375(4)
C6 H6 0.9500
C7 H7 0.9500
C8 C9 1.383(3)
C8 C13 1.398(4)
C8 N1 1.438(3)
C9 C10 1.382(4)
C9 H9 0.9500
C10 C11 1.383(4)
C10 H10 0.9500
C11 C12 1.382(4)
C11 H11 0.9500
C12 C13 1.386(3)
C12 H12 0.9500
C13 N2 1.411(3)
C14 N1 1.483(3)
C14 C15 1.498(3)
C14 C23 1.531(3)
C14 H14 1.0000
C15 C16 1.353(3)
C15 N2 1.399(3)
C16 C17 1.433(4)
C16 H16 0.9500
C17 C22 1.392(4)
C17 C18 1.409(3)
C18 C19 1.389(4)
C18 N2 1.399(3)
C19 C20 1.379(4)
C19 H19 0.9500
C20 C21 1.399(4)
C20 H20 0.9500
C21 C22 1.368(4)
C21 H21 0.9500
C22 H22 0.9500
C23 C24 1.502(4)
C23 H23A 0.9900
C23 H23B 0.9900
C24 O3 1.185(3)
C24 O4 1.331(3)
C25 O4 1.468(7)
C25 C26 1.502(14)
C25 H25A 0.9900
C25 H25B 0.9900
C26 C27 1.531(9)
C26 H26A 0.9900
C26 H26B 0.9900
C27 C28 1.510(17)
C27 H27A 0.9900
C27 H27B 0.9900
C28 H28A 0.9800
C28 H28B 0.9800
C28 H28C 0.9800
C25' O4 1.455(9)
C25' C26' 1.510(17)
C25' H25C 0.9900
C25' H25D 0.9900
C26' C27' 1.497(12)
C26' H26C 0.9900
C26' H26D 0.9900
C27' C28' 1.493(18)
C27' H27C 0.9900
C27' H27D 0.9900
C28' H28D 0.9800
C28' H28E 0.9800
C28' H28F 0.9800
C25A O4 1.452(10)
C25A C26A 1.522(19)
C25A H25E 0.9900
C25A H25F 0.9900
C26A C27A 1.509(17)
C26A H26E 0.9900
C26A H26F 0.9900
C27A C28A 1.494(19)
C27A H27E 0.9900
C27A H27F 0.9900
C28A H28G 0.9800
C28A H28H 0.9800
C28A H28I 0.9800
N1 S1 1.671(2)
O1 S1 1.429(2)
O2 S1 1.426(2)

loop_
_geom_torsion_atom_site_label_1
_geom_torsion_atom_site_label_2
_geom_torsion_atom_site_label_3
_geom_torsion_atom_site_label_4
_geom_torsion
C7 C2 C3 C4 0.1(5)
C1 C2 C3 C4 -179.1(3)
C2 C3 C4 C5 0.3(4)
C3 C4 C5 C6 -0.3(4)
C3 C4 C5 S1 176.5(2)
C4 C5 C6 C7 -0.3(4)
S1 C5 C6 C7 -177.1(2)
C5 C6 C7 C2 0.8(5)
C3 C2 C7 C6 -0.7(5)
C1 C2 C7 C6 178.6(3)
C13 C8 C9 C10 1.3(4)
N1 C8 C9 C10 -176.2(2)
C8 C9 C10 C11 1.1(4)
C9 C10 C11 C12 -1.4(4)
C10 C11 C12 C13 -0.8(4)
C11 C12 C13 C8 3.2(4)
C11 C12 C13 N2 179.6(2)
C9 C8 C13 C12 -3.4(4)
N1 C8 C13 C12 174.1(2)
C9 C8 C13 N2 179.9(2)
N1 C8 C13 N2 -2.5(3)
N1 C14 C15 C16 139.1(3)
C23 C14 C15 C16 -99.5(3)
N1 C14 C15 N2 -33.9(3)
C23 C14 C15 N2 87.6(3)
N2 C15 C16 C17 2.8(3)
C14 C15 C16 C17 -170.5(3)
C15 C16 C17 C22 175.5(3)
C15 C16 C17 C18 -1.0(3)
C22 C17 C18 C19 -1.6(4)
C16 C17 C18 C19 175.6(2)
C22 C17 C18 N2 -178.3(2)
C16 C17 C18 N2 -1.2(3)
N2 C18 C19 C20 176.7(3)
C17 C18 C19 C20 0.8(4)
C18 C19 C20 C21 0.7(5)
C19 C20 C21 C22 -1.4(5)
C20 C21 C22 C17 0.6(5)
C18 C17 C22 C21 0.9(4)
C16 C17 C22 C21 -175.4(3)
N1 C14 C23 C24 -164.0(2)
C15 C14 C23 C24 74.0(3)
C14 C23 C24 O3 34.3(4)
C14 C23 C24 O4 -148.3(2)
O4 C25 C26 C27 74.9(17)
C25 C26 C27 C28 177(2)
O4 C25' C26' C27' -66(3)
C25' C26' C27' C28' -176(3)
O4 C25A C26A C27A 176(4)
C25A C26A C27A C28A 180(5)
C9 C8 N1 C14 140.8(2)
C13 C8 N1 C14 -36.8(3)
C9 C8 N1 S1 -80.1(3)
C13 C8 N1 S1 102.4(2)
C15 C14 N1 C8 53.6(3)
C23 C14 N1 C8 -71.0(2)
C15 C14 N1 S1 -85.0(2)
C23 C14 N1 S1 150.38(17)
C19 C18 N2 C15 -173.5(3)
C17 C18 N2 C15 2.9(3)
C19 C18 N2 C13 1.1(4)
C17 C18 N2 C13 177.5(2)
C16 C15 N2 C18 -3.6(3)
C14 C15 N2 C18 171.0(2)
C16 C15 N2 C13 -178.7(2)
C14 C15 N2 C13 -4.1(3)
C12 C13 N2 C18 33.6(4)
C8 C13 N2 C18 -149.9(2)
C12 C13 N2 C15 -152.4(2)
C8 C13 N2 C15 24.1(3)
O3 C24 O4 C25A -13.3(16)
C23 C24 O4 C25A 169.2(15)
O3 C24 O4 C25' 6.4(11)
C23 C24 O4 C25' -171.1(10)
O3 C24 O4 C25 7.3(8)
C23 C24 O4 C25 -170.2(7)
C26A C25A O4 C24 -108(5)
C26A C25A O4 C25' 154(20)
C26A C25A O4 C25 164(18)
C26' C25' O4 C24 -94(2)
C26' C25' O4 C25A -2(14)
C26' C25' O4 C25 -108(30)
C26 C25 O4 C24 -134.6(12)
C26 C25 O4 C25A -33(13)
C26 C25 O4 C25' 32(27)
C8 N1 S1 O2 53.9(2)
C14 N1 S1 O2 -168.58(17)
C8 N1 S1 O1 -177.34(17)
C14 N1 S1 O1 -39.8(2)
C8 N1 S1 C5 -61.3(2)
C14 N1 S1 C5 76.21(19)
C4 C5 S1 O2 153.5(2)
C6 C5 S1 O2 -29.7(3)
C4 C5 S1 O1 20.4(3)
C6 C5 S1 O1 -162.8(2)
C4 C5 S1 N1 -93.4(2)
C6 C5 S1 N1 83.4(2)
